data_4069732
loop_
_publ_author_name
'Mitton, Samuel J.'
'McDonald, Robert'
'Turculet, Laura'

_publ_section_title
;
 Synthesis and Characterization of Neutral and Cationic Platinum(II)
 Complexes Featuring Pincer-like Bis(phosphino)silyl Ligands: Si&#x2212;H
 and Si&#x2212;Cl Bond Activation Chemistry
;
_journal_issue 17
_journal_name_full Organometallics
_journal_page_first 5122
_journal_paper_doi 10.1021/om9003863
_journal_volume 28
_journal_year 2009
_chemical_formula_moiety 'C37 H31 Al Cl4 P2 Pt Si, 2(C6 H5 F)'
_chemical_formula_sum 'C49 H41 Al Cl4 F2 P2 Pt Si'
_chemical_formula_weight 1121.72
_chemical_name_systematic
;
 ?
;
_space_group_IT_number 19
_symmetry_cell_setting orthorhombic
_symmetry_space_group_name_Hall 'P 2ac 2ab'
_symmetry_space_group_name_H-M 'P 21 21 21'
_atom_sites_solution_hydrogens geom
_atom_sites_solution_primary direct
_atom_sites_solution_secondary difmap
_audit_creation_method SHELXL-97
_cell_angle_alpha 90.00
_cell_angle_beta 90.00
_cell_angle_gamma 90.00
_cell_formula_units_Z 4
_cell_length_a 16.1110(14)
_cell_length_b 16.9890(15)
_cell_length_c 17.4373(15)
_cell_measurement_reflns_used 6417
_cell_measurement_temperature 193(2)
_cell_measurement_theta_max 27.37
_cell_measurement_theta_min 2.53
_cell_volume 4772.8(7)
_computing_cell_refinement 'Bruker SAINT (Bruker, 1997)'
_computing_data_collection 'Bruker SMART (Bruker, 1997)'
_computing_data_reduction 'Bruker SAINT (Bruker, 1997)'
_computing_molecular_graphics 'Bruker SHELXTL (Bruker, 1997)'
_computing_publication_material 'Bruker SHELXTL (Bruker, 1997)'
_computing_structure_refinement 'SHELXL-97 (Sheldrick, 2008)'
_computing_structure_solution 'DIRDIF-99 (Beurskens et al., 1999)'
_diffrn_ambient_temperature 193(2)
_diffrn_detector_area_resol_mean 8.192
_diffrn_measured_fraction_theta_full 0.998
_diffrn_measured_fraction_theta_max 0.998
_diffrn_measurement_device_type 'Bruker PLATFORM diffractometer/SMART 1000 CCD area detector'
_diffrn_measurement_method '\w scans'
_diffrn_radiation_monochromator graphite
_diffrn_radiation_source 'fine-focus sealed tube'
_diffrn_radiation_type MoK\a
_diffrn_radiation_wavelength 0.71073
_diffrn_reflns_av_R_equivalents 0.0278
_diffrn_reflns_av_sigmaI/netI 0.0369
_diffrn_reflns_limit_h_max 20
_diffrn_reflns_limit_h_min -20
_diffrn_reflns_limit_k_max 21
_diffrn_reflns_limit_k_min -21
_diffrn_reflns_limit_l_max 22
_diffrn_reflns_limit_l_min -22
_diffrn_reflns_number 41683
_diffrn_reflns_theta_full 27.49
_diffrn_reflns_theta_max 27.49
_diffrn_reflns_theta_min 1.67
_exptl_absorpt_coefficient_mu 3.316
_exptl_absorpt_correction_T_max 0.4570
_exptl_absorpt_correction_T_min 0.3365
_exptl_absorpt_correction_type multi-scan
_exptl_absorpt_process_details 'SADABS (Sheldrick, 1996)'
_exptl_crystal_colour orange
_exptl_crystal_density_diffrn 1.561
_exptl_crystal_density_method 'not measured'
_exptl_crystal_description prism
_exptl_crystal_F_000 2224
_exptl_crystal_size_max 0.42
_exptl_crystal_size_mid 0.34
_exptl_crystal_size_min 0.28
_refine_diff_density_max 1.338
_refine_diff_density_min -0.627
_refine_diff_density_rms 0.101
_refine_ls_abs_structure_details 'Flack H D (1983), Acta Cryst. A39, 876-881'
_refine_ls_abs_structure_Flack -0.009(4)
_refine_ls_extinction_method none
_refine_ls_goodness_of_fit_ref 1.023
_refine_ls_hydrogen_treatment constr
_refine_ls_matrix_type full
_refine_ls_number_parameters 501
_refine_ls_number_reflns 10903
_refine_ls_number_restraints 0
_refine_ls_restrained_S_all 1.023
_refine_ls_R_factor_all 0.0295
_refine_ls_R_factor_gt 0.0254
_refine_ls_shift/su_max 0.001
_refine_ls_shift/su_mean 0.000
_refine_ls_structure_factor_coef Fsqd
_refine_ls_weighting_details 'calc w=1/[\s^2^(Fo^2^)+(0.0339P)^2^+0.0000P] where P=(Fo^2^+2Fc^2^)/3'
_refine_ls_weighting_scheme calc
_refine_ls_wR_factor_gt 0.0611
_refine_ls_wR_factor_ref 0.0625
_reflns_number_gt 10102
_reflns_number_total 10903
_reflns_threshold_expression I>2\s(I)
_cod_data_source_file om9003863_si_001.cif
_cod_data_source_block dal0853
_cod_depositor_comments
;
The following automatic conversions were performed:

'_symmetry_cell_setting' value 'Orthorhombic' changed to
'orthorhombic' according to
/home/saulius/struct/CIF-dictionaries/cif_core.dic dictionary named
'cif_core.dic' version 2.4.2 from 2011-04-26.

Automatic conversion script
Id: cif_fix_values 1715 2011-07-08 13:25:40Z adriana 
;
_cod_database_code 4069732

loop_
_symmetry_equiv_pos_as_xyz
'x, y, z'
'-x+1/2, -y, z+1/2'
'-x, y+1/2, -z+1/2'
'x+1/2, -y+1/2, -z'

loop_
_atom_site_label
_atom_site_type_symbol
_atom_site_fract_x
_atom_site_fract_y
_atom_site_fract_z
_atom_site_U_iso_or_equiv
_atom_site_adp_type
_atom_site_occupancy
_atom_site_symmetry_multiplicity
_atom_site_calc_flag
_atom_site_refinement_flags
_atom_site_disorder_assembly
_atom_site_disorder_group
Pt Pt 0.030684(7) 0.255564(7) 0.230392(6) 0.02728(4) Uani 1 1 d . . .
Cl1 Cl 0.12469(6) 0.13833(5) 0.19828(6) 0.0385(2) Uani 1 1 d . . .
Cl2 Cl 0.27728(6) 0.27264(6) 0.13326(7) 0.0501(2) Uani 1 1 d . . .
Cl3 Cl 0.28648(7) 0.07073(7) 0.09240(7) 0.0578(3) Uani 1 1 d . . .
Cl4 Cl 0.32519(8) 0.13882(9) 0.27715(7) 0.0702(3) Uani 1 1 d . . .
P1 P -0.03772(5) 0.25634(5) 0.11535(5) 0.03193(17) Uani 1 1 d . . .
P2 P 0.06266(5) 0.25790(5) 0.35826(5) 0.02953(17) Uani 1 1 d . . .
Si Si -0.04967(6) 0.36265(6) 0.25825(6) 0.0340(2) Uani 1 1 d . . .
Al Al 0.25654(7) 0.15680(7) 0.17515(7) 0.0360(2) Uani 1 1 d . . .
C1 C 0.0027(3) 0.4591(2) 0.2415(3) 0.0494(10) Uani 1 1 d . . .
H1A H 0.0518 0.4631 0.2746 0.059 Uiso 1 1 calc R . .
H1B H -0.0358 0.5020 0.2535 0.059 Uiso 1 1 calc R . .
H1C H 0.0198 0.4629 0.1877 0.059 Uiso 1 1 calc R . .
C11 C -0.1436(2) 0.3550(2) 0.1938(2) 0.0408(9) Uani 1 1 d . . .
C12 C -0.1364(2) 0.3075(2) 0.1292(2) 0.0403(9) Uani 1 1 d . . .
C13 C -0.2025(3) 0.2987(3) 0.0772(3) 0.0572(12) Uani 1 1 d . . .
H13 H -0.1966 0.2665 0.0329 0.069 Uiso 1 1 calc R . .
C14 C -0.2760(3) 0.3376(4) 0.0916(3) 0.0761(17) Uani 1 1 d . . .
H14 H -0.3212 0.3320 0.0572 0.091 Uiso 1 1 calc R . .
C15 C -0.2843(3) 0.3838(4) 0.1544(3) 0.0788(18) Uani 1 1 d . . .
H15 H -0.3358 0.4091 0.1642 0.095 Uiso 1 1 calc R . .
C16 C -0.2178(3) 0.3949(3) 0.2052(3) 0.0603(13) Uani 1 1 d . . .
H16 H -0.2235 0.4297 0.2475 0.072 Uiso 1 1 calc R . .
C21 C -0.0732(2) 0.3561(2) 0.3637(2) 0.0386(9) Uani 1 1 d . . .
C22 C -0.0178(2) 0.3120(2) 0.4089(2) 0.0357(8) Uani 1 1 d . . .
C23 C -0.0256(3) 0.3086(2) 0.4890(2) 0.0463(9) Uani 1 1 d . . .
H23 H 0.0129 0.2792 0.5188 0.056 Uiso 1 1 calc R . .
C24 C -0.0903(3) 0.3489(3) 0.5242(3) 0.0593(12) Uani 1 1 d . . .
H24 H -0.0973 0.3456 0.5782 0.071 Uiso 1 1 calc R . .
C25 C -0.1439(3) 0.3931(3) 0.4815(3) 0.0649(14) Uani 1 1 d . . .
H25 H -0.1874 0.4209 0.5063 0.078 Uiso 1 1 calc R . .
C26 C -0.1357(3) 0.3981(3) 0.4024(3) 0.0564(12) Uani 1 1 d . . .
H26 H -0.1728 0.4304 0.3740 0.068 Uiso 1 1 calc R . .
C31 C 0.0159(2) 0.3027(2) 0.0352(2) 0.0359(8) Uani 1 1 d . . .
C32 C 0.0910(3) 0.3386(2) 0.0478(2) 0.0434(9) Uani 1 1 d . . .
H32 H 0.1141 0.3390 0.0979 0.052 Uiso 1 1 calc R . .
C33 C 0.1340(3) 0.3745(3) -0.0122(3) 0.0554(11) Uani 1 1 d . . .
H33 H 0.1863 0.3986 -0.0032 0.066 Uiso 1 1 calc R . .
C34 C 0.1001(4) 0.3748(3) -0.0839(3) 0.0636(13) Uani 1 1 d . . .
H34 H 0.1288 0.3998 -0.1248 0.076 Uiso 1 1 calc R . .
C35 C 0.0261(4) 0.3398(3) -0.0973(3) 0.0610(12) Uani 1 1 d . . .
H35 H 0.0032 0.3408 -0.1474 0.073 Uiso 1 1 calc R . .
C36 C -0.0168(3) 0.3024(3) -0.0386(2) 0.0498(11) Uani 1 1 d . . .
H36 H -0.0681 0.2768 -0.0488 0.060 Uiso 1 1 calc R . .
C41 C -0.0630(3) 0.1575(2) 0.0811(2) 0.0439(10) Uani 1 1 d . . .
C42 C -0.0070(4) 0.1174(3) 0.0360(3) 0.0643(14) Uani 1 1 d . . .
H42 H 0.0424 0.1427 0.0196 0.077 Uiso 1 1 calc R . .
C43 C -0.0225(5) 0.0408(3) 0.0148(4) 0.093(2) Uani 1 1 d . . .
H43 H 0.0161 0.0133 -0.0165 0.112 Uiso 1 1 calc R . .
C44 C -0.0943(6) 0.0038(3) 0.0390(5) 0.108(3) Uani 1 1 d . . .
H44 H -0.1051 -0.0490 0.0241 0.130 Uiso 1 1 calc R . .
C45 C -0.1492(5) 0.0429(4) 0.0838(5) 0.102(3) Uani 1 1 d . . .
H45 H -0.1986 0.0174 0.1002 0.123 Uiso 1 1 calc R . .
C46 C -0.1339(4) 0.1194(3) 0.1058(3) 0.0675(15) Uani 1 1 d . . .
H46 H -0.1722 0.1460 0.1380 0.081 Uiso 1 1 calc R . .
C51 C 0.0640(2) 0.1602(2) 0.4020(2) 0.0337(8) Uani 1 1 d . . .
C52 C 0.1372(3) 0.1173(2) 0.4035(2) 0.0417(9) Uani 1 1 d . . .
H52 H 0.1875 0.1394 0.3850 0.050 Uiso 1 1 calc R . .
C53 C 0.1354(3) 0.0409(2) 0.4328(3) 0.0523(11) Uani 1 1 d . . .
H53 H 0.1848 0.0104 0.4342 0.063 Uiso 1 1 calc R . .
C54 C 0.0617(3) 0.0096(2) 0.4597(2) 0.0531(12) Uani 1 1 d . . .
H54 H 0.0610 -0.0421 0.4803 0.064 Uiso 1 1 calc R . .
C55 C -0.0092(3) 0.0520(3) 0.4571(3) 0.0558(12) Uani 1 1 d . . .
H55 H -0.0595 0.0295 0.4751 0.067 Uiso 1 1 calc R . .
C56 C -0.0089(3) 0.1282(2) 0.4282(2) 0.0452(10) Uani 1 1 d . . .
H56 H -0.0588 0.1580 0.4266 0.054 Uiso 1 1 calc R . .
C61 C 0.1625(2) 0.3021(2) 0.3823(2) 0.0340(8) Uani 1 1 d . . .
C62 C 0.2047(2) 0.3415(2) 0.3254(2) 0.0416(9) Uani 1 1 d . . .
H62 H 0.1814 0.3459 0.2755 0.050 Uiso 1 1 calc R . .
C63 C 0.2816(3) 0.3749(3) 0.3412(3) 0.0564(12) Uani 1 1 d . . .
H63 H 0.3115 0.4009 0.3016 0.068 Uiso 1 1 calc R . .
C64 C 0.3143(3) 0.3708(3) 0.4124(3) 0.0689(15) Uani 1 1 d . . .
H64 H 0.3665 0.3945 0.4227 0.083 Uiso 1 1 calc R . .
C65 C 0.2717(3) 0.3320(3) 0.4711(3) 0.0658(14) Uani 1 1 d . . .
H65 H 0.2947 0.3293 0.5212 0.079 Uiso 1 1 calc R . .
C66 C 0.1961(3) 0.2976(3) 0.4556(3) 0.0493(10) Uani 1 1 d . . .
H66 H 0.1669 0.2708 0.4951 0.059 Uiso 1 1 calc R . .
F1SA F 0.0840(5) 0.3889(6) 0.6378(7) 0.148(4) Uani 0.50 1 d P A 1
F1SB F 0.2933(9) 0.5309(6) 0.6595(7) 0.169(5) Uani 0.50 1 d P A 2
C11S C 0.1564(5) 0.3858(8) 0.6612(6) 0.139(4) Uani 1 1 d . . .
H11S H 0.0992 0.3804 0.6491 0.167 Uiso 0.50 1 calc PR A 2
C12S C 0.1960(6) 0.4586(6) 0.6525(6) 0.130(3) Uani 1 1 d . A .
H12S H 0.1667 0.5038 0.6354 0.156 Uiso 1 1 calc R . .
C13S C 0.2759(6) 0.4614(4) 0.6691(5) 0.106(2) Uani 1 1 d . . .
H13S H 0.3036 0.5103 0.6623 0.127 Uiso 0.50 1 calc PR A 1
C14S C 0.3200(4) 0.4015(5) 0.6943(4) 0.0909(19) Uani 1 1 d . A .
H14S H 0.3769 0.4086 0.7068 0.109 Uiso 1 1 calc R . .
C15S C 0.2843(5) 0.3292(4) 0.7024(4) 0.095(2) Uani 1 1 d . . .
H15S H 0.3168 0.2853 0.7180 0.114 Uiso 1 1 calc R A .
C16S C 0.2023(6) 0.3204(5) 0.6881(5) 0.122(3) Uani 1 1 d . A .
H16S H 0.1760 0.2711 0.6960 0.147 Uiso 1 1 calc R . .
F2SA F 0.5928(4) 0.3487(4) 0.4095(4) 0.1204(12) Uiso 0.30 1 d PR B 1
F2SB F 0.5089(6) 0.2353(3) 0.3291(6) 0.1204(12) Uiso 0.30 1 d PR B 1
C21S C 0.5540(4) 0.3674(4) 0.3434(4) 0.1003(10) Uiso 0.60 1 d PG B 1
H21S H 0.5813 0.3542 0.3899 0.144 Uiso 0.30 1 d PR B 1
C22S C 0.5114(4) 0.3099(3) 0.3026(4) 0.1003(10) Uiso 0.60 1 d PG B 1
H22S H 0.5096 0.2574 0.3212 0.144 Uiso 0.30 1 d PR B 1
C23S C 0.4714(5) 0.3292(4) 0.2345(4) 0.1003(10) Uiso 0.60 1 d PG B 1
H23S H 0.4423 0.2899 0.2066 0.120 Uiso 0.60 1 calc PR B 1
C24S C 0.4740(6) 0.4060(4) 0.2072(4) 0.1003(10) Uiso 0.60 1 d PG B 1
H24S H 0.4466 0.4192 0.1607 0.120 Uiso 0.60 1 calc PR B 1
C25S C 0.5165(5) 0.4636(3) 0.2480(5) 0.1003(10) Uiso 0.60 1 d PG B 1
H25S H 0.5183 0.5161 0.2294 0.120 Uiso 0.60 1 calc PR B 1
C26S C 0.5565(5) 0.4443(3) 0.3161(5) 0.1003(10) Uiso 0.60 1 d PG B 1
H26S H 0.5856 0.4836 0.3440 0.120 Uiso 0.60 1 calc PR B 1
F3S F 0.5249(5) 0.2883(5) 0.3742(5) 0.1204(12) Uiso 0.40 1 d PR C 2
C31S C 0.5185(5) 0.3437(5) 0.3191(5) 0.1003(10) Uiso 0.40 1 d PG C 2
C32S C 0.5481(7) 0.4194(6) 0.3324(5) 0.1003(10) Uiso 0.40 1 d PG C 2
H32S H 0.5727 0.4321 0.3803 0.120 Uiso 0.40 1 calc PR C 2
C33S C 0.5416(8) 0.4764(5) 0.2755(7) 0.1003(10) Uiso 0.40 1 d PG C 2
H33S H 0.5619 0.5281 0.2846 0.120 Uiso 0.40 1 calc PR C 2
C34S C 0.5056(8) 0.4578(6) 0.2054(6) 0.1003(10) Uiso 0.40 1 d PG C 2
H34S H 0.5012 0.4968 0.1666 0.120 Uiso 0.40 1 calc PR C 2
C35S C 0.4760(9) 0.3821(7) 0.1921(5) 0.1003(10) Uiso 0.40 1 d PG C 2
H35S H 0.4514 0.3694 0.1442 0.120 Uiso 0.40 1 calc PR C 2
C36S C 0.4824(8) 0.3251(5) 0.2490(6) 0.1003(10) Uiso 0.40 1 d PG C 2
H36S H 0.4622 0.2734 0.2399 0.120 Uiso 0.40 1 calc PR C 2

loop_
_atom_site_aniso_label
_atom_site_aniso_U_11
_atom_site_aniso_U_22
_atom_site_aniso_U_33
_atom_site_aniso_U_23
_atom_site_aniso_U_13
_atom_site_aniso_U_12
Pt 0.02761(6) 0.02863(6) 0.02560(6) 0.00088(5) 0.00019(5) 0.00336(5)
Cl1 0.0325(4) 0.0340(4) 0.0489(5) -0.0040(4) 0.0031(4) 0.0057(4)
Cl2 0.0488(6) 0.0434(5) 0.0582(6) -0.0022(4) 0.0085(5) -0.0021(4)
Cl3 0.0641(7) 0.0515(6) 0.0579(7) -0.0157(5) 0.0204(6) 0.0074(5)
Cl4 0.0539(7) 0.1079(10) 0.0488(7) 0.0060(7) -0.0166(6) 0.0038(7)
P1 0.0342(4) 0.0312(4) 0.0304(4) 0.0009(3) -0.0047(3) 0.0018(5)
P2 0.0323(4) 0.0304(4) 0.0259(4) 0.0021(4) 0.0018(3) 0.0045(4)
Si 0.0358(5) 0.0317(4) 0.0344(5) 0.0012(4) 0.0017(4) 0.0086(4)
Al 0.0322(6) 0.0424(6) 0.0334(6) -0.0039(5) 0.0006(5) 0.0057(5)
C1 0.063(3) 0.0316(18) 0.054(3) 0.0024(17) 0.002(2) 0.0052(16)
C11 0.039(2) 0.042(2) 0.042(2) 0.0083(17) 0.0009(18) 0.0085(16)
C12 0.031(2) 0.049(2) 0.041(2) 0.0132(18) -0.0042(17) 0.0042(16)
C13 0.047(3) 0.074(3) 0.051(3) 0.014(2) -0.011(2) 0.002(2)
C14 0.035(3) 0.125(5) 0.068(4) 0.017(4) -0.010(2) 0.022(3)
C15 0.043(3) 0.128(5) 0.065(4) 0.008(3) -0.006(3) 0.038(3)
C16 0.053(3) 0.077(3) 0.051(3) 0.006(2) -0.001(2) 0.023(2)
C21 0.037(2) 0.039(2) 0.040(2) 0.0011(17) 0.0074(17) 0.0063(16)
C22 0.040(2) 0.0331(18) 0.034(2) -0.0037(14) 0.0100(17) 0.0037(16)
C23 0.058(3) 0.046(2) 0.035(2) 0.0033(16) 0.009(2) 0.006(2)
C24 0.074(3) 0.062(3) 0.042(2) -0.005(2) 0.024(2) 0.007(3)
C25 0.064(3) 0.075(3) 0.055(3) -0.011(2) 0.024(3) 0.026(3)
C26 0.054(3) 0.062(3) 0.053(3) -0.002(2) 0.008(2) 0.025(2)
C31 0.042(2) 0.0337(18) 0.0321(19) -0.0023(14) -0.0009(16) 0.0060(15)
C32 0.041(2) 0.049(2) 0.040(2) 0.0013(18) 0.0027(18) 0.0026(18)
C33 0.052(3) 0.060(3) 0.054(3) 0.003(2) 0.008(2) -0.001(2)
C34 0.080(4) 0.063(3) 0.047(3) 0.014(2) 0.020(3) 0.003(3)
C35 0.081(3) 0.071(3) 0.031(2) 0.004(2) 0.001(2) 0.005(3)
C36 0.064(3) 0.049(2) 0.036(2) 0.0025(17) -0.011(2) -0.002(2)
C41 0.056(3) 0.035(2) 0.041(2) 0.0037(17) -0.0233(19) -0.0020(17)
C42 0.079(4) 0.037(2) 0.077(4) -0.009(2) -0.017(3) 0.010(2)
C43 0.151(6) 0.045(3) 0.083(4) -0.018(3) -0.034(5) 0.028(4)
C44 0.179(9) 0.037(3) 0.108(6) 0.010(3) -0.085(6) -0.012(4)
C45 0.136(6) 0.066(4) 0.105(6) 0.036(4) -0.064(5) -0.051(4)
C46 0.080(4) 0.055(3) 0.067(3) 0.012(2) -0.023(3) -0.021(3)
C51 0.049(2) 0.0314(18) 0.0209(17) 0.0002(13) 0.0000(15) 0.0047(15)
C52 0.048(2) 0.040(2) 0.037(2) 0.0029(17) -0.0051(18) 0.0079(17)
C53 0.066(3) 0.042(2) 0.049(3) -0.0024(19) -0.016(2) 0.015(2)
C54 0.088(4) 0.033(2) 0.037(2) 0.0030(17) -0.014(2) -0.003(2)
C55 0.079(3) 0.042(2) 0.047(3) 0.003(2) 0.013(2) -0.011(2)
C56 0.052(3) 0.039(2) 0.045(2) 0.0014(18) 0.0091(19) -0.0019(17)
C61 0.037(2) 0.0336(18) 0.0317(19) -0.0046(14) 0.0009(16) 0.0041(15)
C62 0.037(2) 0.049(2) 0.038(2) -0.0054(17) 0.0006(17) 0.0039(17)
C63 0.047(3) 0.062(3) 0.060(3) -0.009(2) 0.011(2) -0.012(2)
C64 0.042(3) 0.081(4) 0.083(4) -0.021(3) -0.005(3) -0.008(2)
C65 0.055(3) 0.086(4) 0.056(3) -0.010(3) -0.018(2) -0.003(3)
C66 0.046(2) 0.061(3) 0.041(2) -0.002(2) -0.006(2) 0.003(2)
F1SA 0.071(5) 0.166(9) 0.208(11) 0.014(8) -0.056(6) -0.021(5)
F1SB 0.250(13) 0.107(7) 0.151(10) -0.001(7) -0.010(10) -0.004(8)
C11S 0.088(6) 0.173(10) 0.156(9) -0.044(8) -0.035(6) 0.024(6)
C12S 0.127(7) 0.123(8) 0.142(8) -0.029(6) -0.042(7) 0.046(6)
C13S 0.147(8) 0.071(5) 0.099(6) 0.005(4) -0.009(5) 0.006(5)
C14S 0.084(4) 0.109(5) 0.079(4) 0.006(4) -0.003(4) 0.008(4)
C15S 0.111(6) 0.089(5) 0.086(5) 0.018(4) -0.030(4) 0.015(4)
C16S 0.152(8) 0.110(6) 0.105(6) 0.000(5) -0.002(6) -0.044(6)

loop_
_atom_type_symbol
_atom_type_description
_atom_type_scat_dispersion_real
_atom_type_scat_dispersion_imag
_atom_type_scat_source
C C 0.0033 0.0016 'International Tables Vol C Tables 4.2.6.8 and 6.1.1.4'
H H 0.0000 0.0000 'International Tables Vol C Tables 4.2.6.8 and 6.1.1.4'
F F 0.0171 0.0103 'International Tables Vol C Tables 4.2.6.8 and 6.1.1.4'
Al Al 0.0645 0.0514 'International Tables Vol C Tables 4.2.6.8 and 6.1.1.4'
Si Si 0.0817 0.0704 'International Tables Vol C Tables 4.2.6.8 and 6.1.1.4'
P P 0.1023 0.0942 'International Tables Vol C Tables 4.2.6.8 and 6.1.1.4'
Cl Cl 0.1484 0.1585 'International Tables Vol C Tables 4.2.6.8 and 6.1.1.4'
Pt Pt -1.7033 8.3905 'International Tables Vol C Tables 4.2.6.8 and 6.1.1.4'

loop_
_geom_angle_atom_site_label_1
_geom_angle_atom_site_label_2
_geom_angle_atom_site_label_3
_geom_angle
Si Pt P2 84.64(3)
Si Pt P1 84.78(3)
P2 Pt P1 164.17(3)
Si Pt Cl1 178.20(3)
P2 Pt Cl1 95.35(3)
P1 Pt Cl1 95.59(3)
Al Cl1 Pt 120.20(5)
C31 P1 C12 107.93(17)
C31 P1 C41 104.64(18)
C12 P1 C41 106.63(19)
C31 P1 Pt 116.52(13)
C12 P1 Pt 107.80(14)
C41 P1 Pt 112.83(12)
C22 P2 C61 108.00(17)
C22 P2 C51 105.36(17)
C61 P2 C51 105.50(18)
C22 P2 Pt 108.75(13)
C61 P2 Pt 115.44(12)
C51 P2 Pt 113.21(12)
C1 Si C21 107.21(19)
C1 Si C11 109.25(19)
C21 Si C11 114.57(18)
C1 Si Pt 114.18(14)
C21 Si Pt 105.97(12)
C11 Si Pt 105.82(13)
Cl3 Al Cl4 110.80(7)
Cl3 Al Cl2 111.76(7)
Cl4 Al Cl2 109.89(7)
Cl3 Al Cl1 104.41(6)
Cl4 Al Cl1 109.41(7)
Cl2 Al Cl1 110.44(6)
C16 C11 C12 118.1(4)
C16 C11 Si 124.8(4)
C12 C11 Si 117.0(3)
C11 C12 C13 121.4(4)
C11 C12 P1 117.1(3)
C13 C12 P1 121.5(4)
C14 C13 C12 118.7(5)
C15 C14 C13 120.7(5)
C14 C15 C16 120.8(4)
C11 C16 C15 120.1(5)
C26 C21 C22 117.1(4)
C26 C21 Si 125.7(3)
C22 C21 Si 116.8(3)
C23 C22 C21 121.5(3)
C23 C22 P2 121.8(3)
C21 C22 P2 116.7(3)
C24 C23 C22 119.1(4)
C25 C24 C23 120.3(4)
C24 C25 C26 121.1(4)
C25 C26 C21 120.9(4)
C32 C31 C36 118.9(4)
C32 C31 P1 119.2(3)
C36 C31 P1 121.9(3)
C31 C32 C33 120.9(4)
C34 C33 C32 119.4(5)
C35 C34 C33 120.6(5)
C34 C35 C36 120.9(4)
C35 C36 C31 119.4(4)
C42 C41 C46 119.2(4)
C42 C41 P1 119.6(4)
C46 C41 P1 120.9(4)
C43 C42 C41 120.1(6)
C42 C43 C44 120.0(7)
C45 C44 C43 119.9(6)
C44 C45 C46 120.4(7)
C45 C46 C41 120.3(7)
C56 C51 C52 120.9(3)
C56 C51 P2 119.2(3)
C52 C51 P2 119.7(3)
C51 C52 C53 118.6(4)
C54 C53 C52 120.0(4)
C55 C54 C53 120.7(4)
C54 C55 C56 120.4(4)
C51 C56 C55 119.4(4)
C62 C61 C66 119.8(4)
C62 C61 P2 118.0(3)
C66 C61 P2 122.2(3)
C61 C62 C63 119.7(4)
C64 C63 C62 120.6(5)
C63 C64 C65 120.4(5)
C66 C65 C64 119.4(5)
C65 C66 C61 120.1(5)
F1SA C11S C12S 110.9(12)
F1SA C11S C16S 129.5(13)
C12S C11S C16S 119.4(8)
C13S C12S C11S 117.0(9)
F1SB C13S C14S 131.8(12)
F1SB C13S C12S 103.2(11)
C14S C13S C12S 124.8(9)
C13S C14S C15S 120.2(7)
C16S C15S C14S 119.5(7)
C15S C16S C11S 119.0(8)
F2SA C21S C22S 120.0(2)
F2SA C21S C26S 120.0(2)
C22S C21S C26S 120.0
F2SB C22S C21S 120.0
F2SB C22S C23S 120.0
C21S C22S C23S 120.0
C24S C23S C22S 120.0
C23S C24S C25S 120.0
C26S C25S C24S 120.0
C25S C26S C21S 120.0
F3S C31S C32S 120.0(4)
F3S C31S C36S 120.0(4)
C32S C31S C36S 120.0
C33S C32S C31S 120.0
C32S C33S C34S 120.0
C33S C34S C35S 120.0
C36S C35S C34S 120.0
C35S C36S C31S 120.0

loop_
_geom_bond_atom_site_label_1
_geom_bond_atom_site_label_2
_geom_bond_distance
Pt Si 2.2851(9)
Pt P2 2.2888(8)
Pt P1 2.2889(8)
Pt Cl1 2.5640(9)
Cl1 Al 2.1849(15)
Cl2 Al 2.1257(16)
Cl3 Al 2.1102(15)
Cl4 Al 2.1166(16)
P1 C31 1.821(4)
P1 C12 1.828(4)
P1 C41 1.829(4)
P2 C22 1.818(4)
P2 C61 1.824(4)
P2 C51 1.827(4)
Si C1 1.867(4)
Si C21 1.880(4)
Si C11 1.890(4)
C11 C16 1.387(6)
C11 C12 1.390(6)
C12 C13 1.407(6)
C13 C14 1.379(7)
C14 C15 1.354(8)
C15 C16 1.403(7)
C21 C26 1.406(5)
C21 C22 1.408(5)
C22 C23 1.404(5)
C23 C24 1.390(6)
C24 C25 1.365(7)
C25 C26 1.388(7)
C31 C32 1.374(6)
C31 C36 1.392(6)
C32 C33 1.394(6)
C33 C34 1.364(7)
C34 C35 1.353(7)
C35 C36 1.388(6)
C41 C42 1.377(7)
C41 C46 1.380(7)
C42 C43 1.376(7)
C43 C44 1.382(11)
C44 C45 1.354(11)
C45 C46 1.377(8)
C51 C56 1.373(5)
C51 C52 1.387(5)
C52 C53 1.395(6)
C53 C54 1.382(7)
C54 C55 1.351(7)
C55 C56 1.389(6)
C61 C62 1.377(5)
C61 C66 1.390(6)
C62 C63 1.391(6)
C63 C64 1.349(8)
C64 C65 1.398(8)
C65 C66 1.377(6)
F1SA C11S 1.236(10)
F1SB C13S 1.224(12)
C11S C12S 1.399(14)
C11S C16S 1.416(12)
C12S C13S 1.320(11)
C13S C14S 1.318(9)
C14S C15S 1.364(10)
C15S C16S 1.353(10)
C21S F2SA 1.3501
C21S C22S 1.3900
C21S C26S 1.3900
C22S F2SB 1.3501
C22S C23S 1.3900
C23S C24S 1.3900
C24S C25S 1.3900
C25S C26S 1.3900
C31S F3S 1.3500
C31S C32S 1.3900
C31S C36S 1.3900
C32S C33S 1.3900
C33S C34S 1.3900
C34S C35S 1.3900
C35S C36S 1.3900

loop_
_geom_torsion_atom_site_label_1
_geom_torsion_atom_site_label_2
_geom_torsion_atom_site_label_3
_geom_torsion_atom_site_label_4
_geom_torsion
Si Pt Cl1 Al 5.7(11)
P2 Pt Cl1 Al -84.10(6)
P1 Pt Cl1 Al 107.36(6)
Si Pt P1 C31 98.26(14)
P2 Pt P1 C31 146.49(16)
Cl1 Pt P1 C31 -79.97(14)
Si Pt P1 C12 -23.17(14)
P2 Pt P1 C12 25.06(19)
Cl1 Pt P1 C12 158.60(14)
Si Pt P1 C41 -140.64(17)
P2 Pt P1 C41 -92.4(2)
Cl1 Pt P1 C41 41.13(17)
Si Pt P2 C22 21.07(13)
P1 Pt P2 C22 -27.17(19)
Cl1 Pt P2 C22 -160.74(13)
Si Pt P2 C61 -100.46(13)
P1 Pt P2 C61 -148.70(16)
Cl1 Pt P2 C61 77.73(13)
Si Pt P2 C51 137.80(14)
P1 Pt P2 C51 89.56(18)
Cl1 Pt P2 C51 -44.01(14)
P2 Pt Si C1 94.63(17)
P1 Pt Si C1 -97.16(17)
Cl1 Pt Si C1 4.7(11)
P2 Pt Si C21 -23.14(13)
P1 Pt Si C21 145.07(14)
Cl1 Pt Si C21 -113.1(10)
P2 Pt Si C11 -145.19(13)
P1 Pt Si C11 23.02(13)
Cl1 Pt Si C11 124.9(10)
Pt Cl1 Al Cl3 -146.43(6)
Pt Cl1 Al Cl4 94.93(8)
Pt Cl1 Al Cl2 -26.15(9)
C1 Si C11 C16 -74.7(4)
C21 Si C11 C16 45.6(4)
Pt Si C11 C16 161.9(4)
C1 Si C11 C12 103.4(3)
C21 Si C11 C12 -136.3(3)
Pt Si C11 C12 -19.9(3)
C16 C11 C12 C13 -1.0(6)
Si C11 C12 C13 -179.3(3)
C16 C11 C12 P1 179.6(3)
Si C11 C12 P1 1.3(4)
C31 P1 C12 C11 -108.6(3)
C41 P1 C12 C11 139.5(3)
Pt P1 C12 C11 18.1(3)
C31 P1 C12 C13 72.0(4)
C41 P1 C12 C13 -39.9(4)
Pt P1 C12 C13 -161.3(3)
C11 C12 C13 C14 -0.7(7)
P1 C12 C13 C14 178.7(4)
C12 C13 C14 C15 0.4(8)
C13 C14 C15 C16 1.7(10)
C12 C11 C16 C15 3.0(7)
Si C11 C16 C15 -178.9(4)
C14 C15 C16 C11 -3.4(9)
C1 Si C21 C26 73.5(4)
C11 Si C21 C26 -47.9(4)
Pt Si C21 C26 -164.2(4)
C1 Si C21 C22 -99.1(3)
C11 Si C21 C22 139.5(3)
Pt Si C21 C22 23.3(3)
C26 C21 C22 C23 1.4(6)
Si C21 C22 C23 174.7(3)
C26 C21 C22 P2 180.0(3)
Si C21 C22 P2 -6.8(4)
C61 P2 C22 C23 -68.6(4)
C51 P2 C22 C23 43.8(4)
Pt P2 C22 C23 165.5(3)
C61 P2 C22 C21 112.9(3)
C51 P2 C22 C21 -134.7(3)
Pt P2 C22 C21 -13.1(3)
C21 C22 C23 C24 0.9(6)
P2 C22 C23 C24 -177.5(3)
C22 C23 C24 C25 -2.1(7)
C23 C24 C25 C26 0.8(8)
C24 C25 C26 C21 1.7(8)
C22 C21 C26 C25 -2.8(7)
Si C21 C26 C25 -175.3(4)
C12 P1 C31 C32 117.5(3)
C41 P1 C31 C32 -129.2(3)
Pt P1 C31 C32 -3.8(3)
C12 P1 C31 C36 -62.9(4)
C41 P1 C31 C36 50.4(4)
Pt P1 C31 C36 175.7(3)
C36 C31 C32 C33 0.3(6)
P1 C31 C32 C33 179.8(3)
C31 C32 C33 C34 0.9(7)
C32 C33 C34 C35 -0.9(8)
C33 C34 C35 C36 -0.4(8)
C34 C35 C36 C31 1.6(7)
C32 C31 C36 C35 -1.5(6)
P1 C31 C36 C35 178.9(3)
C31 P1 C41 C42 38.3(4)
C12 P1 C41 C42 152.5(4)
Pt P1 C41 C42 -89.3(4)
C31 P1 C41 C46 -147.9(4)
C12 P1 C41 C46 -33.7(4)
Pt P1 C41 C46 84.5(4)
C46 C41 C42 C43 1.2(7)
P1 C41 C42 C43 175.0(4)
C41 C42 C43 C44 -0.2(9)
C42 C43 C44 C45 -0.3(10)
C43 C44 C45 C46 -0.2(10)
C44 C45 C46 C41 1.2(9)
C42 C41 C46 C45 -1.6(7)
P1 C41 C46 C45 -175.4(4)
C22 P2 C51 C56 33.6(4)
C61 P2 C51 C56 147.7(3)
Pt P2 C51 C56 -85.1(3)
C22 P2 C51 C52 -150.9(3)
C61 P2 C51 C52 -36.8(3)
Pt P2 C51 C52 90.4(3)
C56 C51 C52 C53 -0.5(6)
P2 C51 C52 C53 -175.9(3)
C51 C52 C53 C54 -0.2(6)
C52 C53 C54 C55 0.9(7)
C53 C54 C55 C56 -0.9(7)
C52 C51 C56 C55 0.5(6)
P2 C51 C56 C55 175.9(3)
C54 C55 C56 C51 0.2(7)
C22 P2 C61 C62 -111.7(3)
C51 P2 C61 C62 136.0(3)
Pt P2 C61 C62 10.2(3)
C22 P2 C61 C66 67.7(4)
C51 P2 C61 C66 -44.6(4)
Pt P2 C61 C66 -170.4(3)
C66 C61 C62 C63 1.6(6)
P2 C61 C62 C63 -179.0(3)
C61 C62 C63 C64 -1.7(7)
C62 C63 C64 C65 0.8(8)
C63 C64 C65 C66 0.2(8)
C64 C65 C66 C61 -0.4(7)
C62 C61 C66 C65 -0.5(6)
P2 C61 C66 C65 -179.9(4)
F1SA C11S C12S C13S -174.3(10)
C16S C11S C12S C13S 1.2(16)
C11S C12S C13S F1SB -177.5(11)
C11S C12S C13S C14S -1.3(16)
F1SB C13S C14S C15S 177.5(12)
C12S C13S C14S C15S 2.3(14)
C13S C14S C15S C16S -3.3(12)
C14S C15S C16S C11S 3.2(14)
F1SA C11S C16S C15S 172.3(12)
C12S C11S C16S C15S -2.2(16)
C26S C21S C22S F2SB 180.0
F2SA C21S C22S C23S -180.0(3)
C26S C21S C22S C23S 0.0
F2SB C22S C23S C24S -180.0
C21S C22S C23S C24S 0.0
C22S C23S C24S C25S 0.0
C23S C24S C25S C26S 0.0
C24S C25S C26S C21S 0.0
F2SA C21S C26S C25S 180.0(3)
C22S C21S C26S C25S 0.0
F3S C31S C32S C33S 179.8(4)
C36S C31S C32S C33S 0.0
C31S C32S C33S C34S 0.0
C32S C33S C34S C35S 0.0
C33S C34S C35S C36S 0.0
C34S C35S C36S C31S 0.0
F3S C31S C36S C35S -179.8(4)
C32S C31S C36S C35S 0.0
